data_7236787
loop_
_publ_author_name
'Li, Meiqi'
'Zhang, Qi'
'He, Hongyan'
'Wang, Jian-Rong'
'Mei, Xuefeng'

_publ_section_title
;
 Vapor triggered fluorescent color changes among solvates of Emodin
;
_journal_issue 24
_journal_name_full 'Journal of Materials Chemistry C'
_journal_page_first 5970
_journal_paper_doi 10.1039/C7TC01593C
_journal_volume 5
_journal_year 2017
_chemical_formula_moiety 'C15 H10 O5, C H4 O'
_chemical_formula_sum 'C16 H14 O6'
_chemical_formula_weight 302.27
_space_group_crystal_system monoclinic
_space_group_IT_number 14
_space_group_name_Hall '-P 2yn'
_space_group_name_H-M_alt 'P 1 21/n 1'
_atom_sites_solution_hydrogens mixed
_audit_creation_date 2016-11-17
_audit_creation_method
;
Olex2 1.2-beta
(compiled 2015.11.10 svn.r3248 for OlexSys, GUI svn.r5227)
;
_audit_update_record
;
2016-12-14 deposited with the CCDC.
2017-05-17 downloaded from the CCDC.
;
_cell_angle_alpha 90
_cell_angle_beta 92.664(6)
_cell_angle_gamma 90
_cell_formula_units_Z 4
_cell_length_a 3.8735(5)
_cell_length_b 15.890(2)
_cell_length_c 21.215(3)
_cell_measurement_reflns_used 1512
_cell_measurement_temperature 170(2)
_cell_measurement_theta_max 24.30
_cell_measurement_theta_min 2.31
_cell_volume 1304.4(3)
_computing_cell_refinement 'SAINT v7.68A (Bruker, 2009)'
_computing_data_collection 'SMART (Bruker, 2009)'
_computing_data_reduction 'SAINT v7.68A (Bruker, 2009)'
_computing_molecular_graphics 'Olex2 (Dolomanov et al., 2009)'
_computing_publication_material 'Olex2 (Dolomanov et al., 2009)'
_computing_structure_refinement 'ShelXL (Sheldrick, 2015)'
_computing_structure_solution 'SHELXS-97 (Sheldrick, 2008)'
_diffrn_ambient_temperature 170(2)
_diffrn_measured_fraction_theta_full 1.000
_diffrn_measured_fraction_theta_max 0.996
_diffrn_measurement_device_type 'Bruker APEX-II CCD'
_diffrn_measurement_method '\f and \w scans'
_diffrn_radiation_monochromator graphite
_diffrn_radiation_type MoK\a
_diffrn_radiation_wavelength 0.71073
_diffrn_reflns_av_R_equivalents 0.0691
_diffrn_reflns_av_unetI/netI 0.0964
_diffrn_reflns_Laue_measured_fraction_full 1.000
_diffrn_reflns_Laue_measured_fraction_max 0.996
_diffrn_reflns_limit_h_max 4
_diffrn_reflns_limit_h_min -5
_diffrn_reflns_limit_k_max 20
_diffrn_reflns_limit_k_min -17
_diffrn_reflns_limit_l_max 24
_diffrn_reflns_limit_l_min -27
_diffrn_reflns_number 11373
_diffrn_reflns_point_group_measured_fraction_full 1.000
_diffrn_reflns_point_group_measured_fraction_max 0.996
_diffrn_reflns_theta_full 25.242
_diffrn_reflns_theta_max 27.503
_diffrn_reflns_theta_min 1.602
_diffrn_standards_number 0
_exptl_absorpt_coefficient_mu 0.119
_exptl_absorpt_correction_T_max 0.7455
_exptl_absorpt_correction_T_min 0.4706
_exptl_absorpt_correction_type multi-scan
_exptl_absorpt_process_details
;
SADABS-2008/1 (Bruker,2008) was used for absorption correction.
wR2(int) was 0.1248 before and 0.0689 after correction.
The Ratio of minimum to maximum transmission is 0.6313.
The \l/2 correction factor is 0.0015.
;
_exptl_crystal_colour yellow
_exptl_crystal_colour_primary yellow
_exptl_crystal_density_diffrn 1.539
_exptl_crystal_density_method 'not measured'
_exptl_crystal_description needle
_exptl_crystal_F_000 632
_exptl_crystal_size_max 0.4
_exptl_crystal_size_mid 0.2
_exptl_crystal_size_min 0.1
_refine_diff_density_max 0.257
_refine_diff_density_min -0.355
_refine_diff_density_rms 0.062
_refine_ls_extinction_method none
_refine_ls_goodness_of_fit_ref 0.965
_refine_ls_hydrogen_treatment mixed
_refine_ls_matrix_type full
_refine_ls_number_parameters 207
_refine_ls_number_reflns 2957
_refine_ls_number_restraints 1
_refine_ls_restrained_S_all 1.147
_refine_ls_R_factor_all 0.1694
_refine_ls_R_factor_gt 0.0679
_refine_ls_shift/su_max 0.000
_refine_ls_shift/su_mean 0.000
_refine_ls_structure_factor_coef Fsqd
_refine_ls_weighting_details 'w=1/[\s^2^(Fo^2^)+(0.1123P)^2^] where P=(Fo^2^+2Fc^2^)/3'
_refine_ls_weighting_scheme calc
_refine_ls_wR_factor_gt 0.1726
_refine_ls_wR_factor_ref 0.2248
_reflns_Friedel_coverage 0.000
_reflns_number_gt 1273
_reflns_number_total 2957
_reflns_threshold_expression 'I > 2\s(I)'
_cod_data_source_file c7tc01593c2.cif
_cod_data_source_block mo_2015136_0m
_cod_database_code 7236787
_shelx_space_group_comment
;
The symmetry employed for this shelxl refinement is uniquely defined
by the following loop, which should always be used as a source of
symmetry information in preference to the above space-group names.
They are only intended as comments.
;
_olex2_refinement_description
;
1. Fixed Uiso
 At 1.2 times of:
  All C(H) groups
 At 1.5 times of:
  All C(H,H,H) groups, All O(H) groups
2. Restrained distances
 H6-O6
 1.54 with sigma of 0.02
3.a Aromatic/amide H refined with riding coordinates:
 C4(H4A), C2(H2), C5(H5A), C7(H7)
3.b Idealised Me refined as rotating group:
 C15(H15A,H15B,H15C), C16(H16A,H16B,H16C)
3.c Idealised tetrahedral OH refined as rotating group:
 O4(H4), O3(H3), O6(H6)
;
_shelx_shelxl_version_number 2014/7
_olex2_submission_special_instructions 'No special instructions were received'

loop_
_space_group_symop_operation_xyz
'x, y, z'
'-x+1/2, y+1/2, -z+1/2'
'-x, -y, -z'
'x-1/2, -y-1/2, z-1/2'

loop_
_atom_site_label
_atom_site_type_symbol
_atom_site_fract_x
_atom_site_fract_y
_atom_site_fract_z
_atom_site_U_iso_or_equiv
_atom_site_adp_type
_atom_site_occupancy
_atom_site_site_symmetry_order
_atom_site_calc_flag
_atom_site_refinement_flags_posn
O4 O -0.4800(8) 0.78159(18) 0.25250(11) 0.0666(9) Uani 1 1 d .
H4 H -0.5203 0.7301 0.2571 0.100 Uiso 1 1 calc GR
O5 O 0.4692(8) 0.86357(15) -0.09407(12) 0.0562(8) Uani 1 1 d .
H5 H 0.408(13) 0.897(3) -0.062(2) 0.084 Uiso 1 1 d R
O3 O -0.0605(8) 0.97235(14) 0.10773(12) 0.0621(9) Uani 1 1 d .
H3 H 0.0269 0.9747 0.0723 0.093 Uiso 1 1 calc GR
O2 O -0.0271(7) 0.59677(14) 0.08008(11) 0.0517(7) Uani 1 1 d .
O1 O 0.2075(7) 0.91610(13) 0.00817(11) 0.0531(8) Uani 1 1 d .
O6 O 0.0420(15) 0.1285(3) 0.21326(17) 0.142(2) Uani 1 1 d D
H6 H 0.0533 0.1256 0.1739 0.213 Uiso 1 1 calc DGR
C3 C -0.3276(10) 0.7942(3) 0.19661(15) 0.0507(11) Uani 1 1 d .
C4 C -0.2367(9) 0.7259(2) 0.15854(15) 0.0422(9) Uani 1 1 d .
H4A H -0.2825 0.6698 0.1712 0.051 Uiso 1 1 calc R
C12 C -0.0804(9) 0.7414(2) 0.10267(14) 0.0349(8) Uani 1 1 d .
C10 C 0.0212(9) 0.66917(19) 0.06305(14) 0.0345(8) Uani 1 1 d .
C14 C 0.1799(8) 0.68719(19) 0.00236(14) 0.0317(8) Uani 1 1 d .
C13 C 0.2431(9) 0.77124(18) -0.01544(14) 0.0338(8) Uani 1 1 d .
C8 C 0.3943(9) 0.78530(19) -0.07298(15) 0.0372(9) Uani 1 1 d .
C2 C -0.2670(11) 0.8746(2) 0.17861(17) 0.0519(11) Uani 1 1 d .
H2 H -0.3311 0.9198 0.2050 0.062 Uiso 1 1 calc R
C1 C -0.1148(10) 0.8918(2) 0.12301(16) 0.0463(10) Uani 1 1 d .
C11 C -0.0169(9) 0.82431(19) 0.08321(15) 0.0368(9) Uani 1 1 d .
C5 C 0.2672(9) 0.62161(19) -0.03626(15) 0.0356(8) Uani 1 1 d .
H5A H 0.2261 0.5654 -0.0234 0.043 Uiso 1 1 calc R
C6 C 0.4153(9) 0.63634(19) -0.09411(15) 0.0375(9) Uani 1 1 d .
C15 C 0.5044(10) 0.5654(2) -0.13634(16) 0.0476(10) Uani 1 1 d .
H15A H 0.6514 0.5862 -0.1693 0.071 Uiso 1 1 calc GR
H15B H 0.2919 0.5415 -0.1558 0.071 Uiso 1 1 calc GR
H15C H 0.6283 0.5219 -0.1116 0.071 Uiso 1 1 calc GR
C7 C 0.4786(9) 0.7185(2) -0.11123(15) 0.0411(9) Uani 1 1 d .
H7 H 0.5824 0.7294 -0.1501 0.049 Uiso 1 1 calc R
C9 C 0.1468(9) 0.8411(2) 0.02482(15) 0.0378(9) Uani 1 1 d .
C16 C 0.2402(16) 0.0696(3) 0.2401(3) 0.0995(19) Uani 1 1 d .
H16A H 0.4702 0.0718 0.2228 0.149 Uiso 1 1 calc GR
H16B H 0.1371 0.0142 0.2316 0.149 Uiso 1 1 calc GR
H16C H 0.2603 0.0792 0.2857 0.149 Uiso 1 1 calc GR

loop_
_atom_site_aniso_label
_atom_site_aniso_U_11
_atom_site_aniso_U_22
_atom_site_aniso_U_33
_atom_site_aniso_U_23
_atom_site_aniso_U_13
_atom_site_aniso_U_12
O4 0.057(2) 0.099(2) 0.0439(16) -0.0071(14) 0.0083(14) 0.0009(18)
O5 0.074(2) 0.0424(16) 0.0532(16) 0.0158(11) 0.0134(14) -0.0032(14)
O3 0.086(3) 0.0378(14) 0.0613(17) -0.0056(12) -0.0054(16) 0.0130(13)
O2 0.063(2) 0.0402(14) 0.0527(15) 0.0119(11) 0.0099(13) 0.0009(12)
O1 0.071(2) 0.0328(13) 0.0554(15) 0.0080(11) -0.0014(14) 0.0048(12)
O6 0.248(6) 0.114(3) 0.063(2) 0.011(2) 0.003(3) 0.076(3)
C3 0.034(2) 0.089(3) 0.0294(19) -0.0079(19) -0.0010(16) 0.009(2)
C4 0.027(2) 0.062(2) 0.0369(19) 0.0049(17) -0.0064(16) 0.0017(17)
C12 0.028(2) 0.048(2) 0.0288(17) 0.0043(14) -0.0056(15) 0.0030(16)
C10 0.033(2) 0.0358(19) 0.0337(18) 0.0078(14) -0.0059(15) -0.0001(15)
C14 0.025(2) 0.0352(17) 0.0341(18) 0.0058(14) -0.0057(14) 0.0014(14)
C13 0.029(2) 0.0387(18) 0.0329(17) 0.0045(14) -0.0060(15) 0.0027(15)
C8 0.036(2) 0.0368(18) 0.0380(18) 0.0103(15) -0.0033(16) 0.0017(16)
C2 0.052(3) 0.061(3) 0.042(2) -0.0094(18) -0.0035(19) 0.011(2)
C1 0.042(3) 0.053(2) 0.043(2) -0.0004(17) -0.0111(18) 0.0100(18)
C11 0.039(2) 0.0358(18) 0.0353(18) 0.0004(14) -0.0081(16) 0.0089(16)
C5 0.031(2) 0.0341(17) 0.0416(19) 0.0027(14) -0.0044(16) 0.0013(15)
C6 0.029(2) 0.045(2) 0.0385(19) 0.0000(15) -0.0041(15) 0.0051(16)
C15 0.047(3) 0.051(2) 0.045(2) -0.0092(17) 0.0047(17) 0.0051(19)
C7 0.032(2) 0.058(2) 0.0333(17) 0.0067(16) 0.0005(15) 0.0015(17)
C9 0.036(2) 0.0349(19) 0.042(2) 0.0048(15) -0.0084(17) 0.0024(15)
C16 0.110(5) 0.088(4) 0.101(4) -0.007(3) 0.009(4) 0.000(3)

loop_
_atom_type_symbol
_atom_type_description
_atom_type_scat_dispersion_real
_atom_type_scat_dispersion_imag
_atom_type_scat_source
C C 0.0033 0.0016 'International Tables Vol C Tables 4.2.6.8 and 6.1.1.4'
H H 0.0000 0.0000 'International Tables Vol C Tables 4.2.6.8 and 6.1.1.4'
O O 0.0106 0.0060 'International Tables Vol C Tables 4.2.6.8 and 6.1.1.4'

loop_
_geom_angle_atom_site_label_1
_geom_angle_atom_site_label_2
_geom_angle_atom_site_label_3
_geom_angle
C3 O4 H4 109.5
C8 O5 H5 103(3)
C1 O3 H3 109.5
C16 O6 H6 109.5
O4 C3 C4 121.1(4)
C2 C3 O4 118.0(3)
C2 C3 C4 120.9(3)
C3 C4 H4A 120.4
C12 C4 C3 119.2(3)
C12 C4 H4A 120.4
C4 C12 C10 119.1(3)
C4 C12 C11 120.7(3)
C11 C12 C10 120.2(3)
O2 C10 C12 120.8(3)
O2 C10 C14 121.0(3)
C14 C10 C12 118.3(3)
C13 C14 C10 120.0(3)
C5 C14 C10 119.6(3)
C5 C14 C13 120.4(3)
C14 C13 C9 120.7(3)
C8 C13 C14 118.0(3)
C8 C13 C9 121.3(3)
O5 C8 C13 122.6(3)
O5 C8 C7 116.7(3)
C7 C8 C13 120.6(3)
C3 C2 H2 119.4
C3 C2 C1 121.1(3)
C1 C2 H2 119.4
O3 C1 C2 118.5(3)
O3 C1 C11 121.7(3)
C2 C1 C11 119.8(3)
C12 C11 C1 118.4(3)
C12 C11 C9 121.0(3)
C1 C11 C9 120.6(3)
C14 C5 H5A 119.4
C14 C5 C6 121.2(3)
C6 C5 H5A 119.4
C5 C6 C15 121.1(3)
C7 C6 C5 118.3(3)
C7 C6 C15 120.6(3)
C6 C15 H15A 109.5
C6 C15 H15B 109.5
C6 C15 H15C 109.5
H15A C15 H15B 109.5
H15A C15 H15C 109.5
H15B C15 H15C 109.5
C8 C7 H7 119.3
C6 C7 C8 121.4(3)
C6 C7 H7 119.3
O1 C9 C13 119.7(3)
O1 C9 C11 120.5(3)
C11 C9 C13 119.8(3)
O6 C16 H16A 109.5
O6 C16 H16B 109.5
O6 C16 H16C 109.5
H16A C16 H16B 109.5
H16A C16 H16C 109.5
H16B C16 H16C 109.5

loop_
_geom_bond_atom_site_label_1
_geom_bond_atom_site_label_2
_geom_bond_distance
O4 H4 0.8400
O4 C3 1.364(4)
O5 H5 0.90(4)
O5 C8 1.358(4)
O3 H3 0.8400
O3 C1 1.339(4)
O2 C10 1.223(3)
O1 C9 1.269(4)
O6 H6 0.8400
O6 C16 1.322(6)
C3 C4 1.407(5)
C3 C2 1.358(5)
C4 H4A 0.9500
C4 C12 1.378(5)
C12 C10 1.487(5)
C12 C11 1.406(4)
C10 C14 1.480(5)
C14 C13 1.412(4)
C14 C5 1.377(4)
C13 C8 1.396(5)
C13 C9 1.459(4)
C8 C7 1.384(5)
C2 H2 0.9500
C2 C1 1.370(6)
C1 C11 1.427(5)
C11 C9 1.442(5)
C5 H5A 0.9500
C5 C6 1.398(5)
C6 C15 1.490(4)
C6 C7 1.380(4)
C15 H15A 0.9800
C15 H15B 0.9800
C15 H15C 0.9800
C7 H7 0.9500
C16 H16A 0.9800
C16 H16B 0.9800
C16 H16C 0.9800

loop_
_geom_torsion_atom_site_label_1
_geom_torsion_atom_site_label_2
_geom_torsion_atom_site_label_3
_geom_torsion_atom_site_label_4
_geom_torsion
O4 C3 C4 C12 -179.4(3)
O4 C3 C2 C1 -180.0(3)
O5 C8 C7 C6 179.7(3)
O3 C1 C11 C12 179.6(3)
O3 C1 C11 C9 0.3(5)
O2 C10 C14 C13 -178.0(3)
O2 C10 C14 C5 1.5(5)
C3 C4 C12 C10 178.9(3)
C3 C4 C12 C11 -1.0(5)
C3 C2 C1 O3 -179.8(3)
C3 C2 C1 C11 -0.2(6)
C4 C3 C2 C1 -0.2(6)
C4 C12 C10 O2 -1.3(5)
C4 C12 C10 C14 178.3(3)
C4 C12 C11 C1 0.7(5)
C4 C12 C11 C9 180.0(3)
C12 C10 C14 C13 2.4(4)
C12 C10 C14 C5 -178.1(3)
C12 C11 C9 O1 -178.9(3)
C12 C11 C9 C13 1.1(5)
C10 C12 C11 C1 -179.3(3)
C10 C12 C11 C9 0.0(5)
C10 C14 C13 C8 179.8(3)
C10 C14 C13 C9 -1.3(4)
C10 C14 C5 C6 179.6(3)
C14 C13 C8 O5 -179.2(3)
C14 C13 C8 C7 0.0(5)
C14 C13 C9 O1 179.6(3)
C14 C13 C9 C11 -0.4(4)
C14 C5 C6 C15 -179.0(3)
C14 C5 C6 C7 1.3(5)
C13 C14 C5 C6 -0.9(5)
C13 C8 C7 C6 0.3(5)
C8 C13 C9 O1 -1.5(5)
C8 C13 C9 C11 178.4(3)
C2 C3 C4 C12 0.8(5)
C2 C1 C11 C12 0.0(5)
C2 C1 C11 C9 -179.4(3)
C1 C11 C9 O1 0.3(5)
C1 C11 C9 C13 -179.6(3)
C11 C12 C10 O2 178.7(3)
C11 C12 C10 C14 -1.8(4)
C5 C14 C13 C8 0.2(5)
C5 C14 C13 C9 179.1(3)
C5 C6 C7 C8 -1.0(5)
C15 C6 C7 C8 179.3(3)
C9 C13 C8 O5 1.9(5)
C9 C13 C8 C7 -178.8(3)
